data_7058896
loop_
_publ_author_name
'Sallum, L\'oide'
'Siqueira, Vera'
'Custodio, Jean'
'Borges, N\'adia'
'Lima, Aliny Pereira de'
'Abreu, Davi'
'Silveira-Lacerda, Elis\^angela de Paula'
'Lima, Rosa'
'Martins-Oliveira, Alisson'
'Camargo, Ademir Joao'
'Napolitano, Hamilton'

_publ_section_title
;
 Molecular modeling on cytotoxic activity of a new terpenoid-like
 bischalcone
;
_journal_name_full 'New Journal of Chemistry'
_journal_paper_doi 10.1039/C9NJ03452H
_journal_year 2019
_chemical_formula_moiety 'C20 H23 Cl O'
_chemical_formula_sum 'C20 H23 Cl O'
_chemical_formula_weight 314.83
_space_group_crystal_system monoclinic
_space_group_IT_number 14
_space_group_name_Hall '-P 2ybc'
_space_group_name_H-M_alt 'P 1 21/c 1'
_symmetry_space_group_name_Hall '-P 2ybc'
_symmetry_space_group_name_H-M 'P 1 21/c 1'
_atom_sites_solution_hydrogens mixed
_atom_sites_solution_primary direct
_audit_creation_date 2019-06-21
_audit_creation_method
;
Olex2 1.2
(compiled 2018.05.29 svn.r3508 for OlexSys, GUI svn.r5506)
;
_audit_update_record
;
2019-09-24 deposited with the CCDC.    2019-10-16 downloaded from the CCDC.
;
_cell_angle_alpha 90
_cell_angle_beta 106.469(3)
_cell_angle_gamma 90
_cell_formula_units_Z 4
_cell_length_a 11.4168(13)
_cell_length_b 14.2639(18)
_cell_length_c 11.1744(14)
_cell_measurement_reflns_used 4445
_cell_measurement_temperature 296(2)
_cell_measurement_theta_max 22.22
_cell_measurement_theta_min 2.35
_cell_volume 1745.1(4)
_computing_molecular_graphics 'Olex2 (Dolomanov et al., 2009)'
_computing_publication_material 'Olex2 (Dolomanov et al., 2009)'
_computing_structure_refinement 'ShelXL (Sheldrick, 2015)'
_computing_structure_solution 'ShelXS-1997 (Sheldrick, 2008)'
_diffrn_ambient_temperature 296.15
_diffrn_measured_fraction_theta_full 1.000
_diffrn_measured_fraction_theta_max 0.999
_diffrn_measurement_device_type 'Bruker APEX-II CCD'
_diffrn_measurement_method '\f and \w scans'
_diffrn_radiation_type MoK\a
_diffrn_radiation_wavelength 0.71073
_diffrn_reflns_av_R_equivalents 0.0738
_diffrn_reflns_av_unetI/netI 0.0590
_diffrn_reflns_Laue_measured_fraction_full 1.000
_diffrn_reflns_Laue_measured_fraction_max 0.999
_diffrn_reflns_limit_h_max 14
_diffrn_reflns_limit_h_min -14
_diffrn_reflns_limit_k_max 17
_diffrn_reflns_limit_k_min -17
_diffrn_reflns_limit_l_max 14
_diffrn_reflns_limit_l_min -8
_diffrn_reflns_number 19668
_diffrn_reflns_point_group_measured_fraction_full 1.000
_diffrn_reflns_point_group_measured_fraction_max 0.999
_diffrn_reflns_theta_full 25.242
_diffrn_reflns_theta_max 26.489
_diffrn_reflns_theta_min 1.860
_diffrn_standards_number 0
_exptl_absorpt_coefficient_mu 0.219
_exptl_absorpt_correction_type none
_exptl_crystal_colour white
_exptl_crystal_density_diffrn 1.198
_exptl_crystal_description prismatic
_exptl_crystal_F_000 672
_exptl_crystal_size_max 0.337
_exptl_crystal_size_mid 0.246
_exptl_crystal_size_min 0.245
_refine_diff_density_max 0.678
_refine_diff_density_min -0.692
_refine_diff_density_rms 0.064
_refine_ls_extinction_method none
_refine_ls_goodness_of_fit_ref 1.030
_refine_ls_hydrogen_treatment mixed
_refine_ls_matrix_type full
_refine_ls_number_parameters 213
_refine_ls_number_reflns 3603
_refine_ls_number_restraints 0
_refine_ls_restrained_S_all 1.030
_refine_ls_R_factor_all 0.1374
_refine_ls_R_factor_gt 0.0823
_refine_ls_shift/su_max 0.000
_refine_ls_shift/su_mean 0.000
_refine_ls_structure_factor_coef Fsqd
_refine_ls_weighting_details 'w=1/[\s^2^(Fo^2^)+(0.0877P)^2^+2.3944P] where P=(Fo^2^+2Fc^2^)/3'
_refine_ls_weighting_scheme calc
_refine_ls_wR_factor_gt 0.1985
_refine_ls_wR_factor_ref 0.2431
_reflns_Friedel_coverage 0.000
_reflns_number_gt 2104
_reflns_number_total 3603
_reflns_threshold_expression 'I > 2\s(I)'
_cod_data_source_file c9nj03452h1.cif
_cod_data_source_block chalc_0ma
_cod_database_code 7058896
_shelx_shelxl_version_number 2018/3
_shelx_space_group_comment
;
The symmetry employed for this shelxl refinement is uniquely defined
by the following loop, which should always be used as a source of
symmetry information in preference to the above space-group names.
They are only intended as comments.
;
_shelx_estimated_absorpt_t_max 0.948
_shelx_estimated_absorpt_t_min 0.930
_olex2_refinement_description
;
1. Fixed Uiso
 At 1.2 times of:
  All C(H) groups, All C(H,H) groups
 At 1.5 times of:
  All C(H,H,H) groups
2. Uiso/Uaniso restraints and constraints
Uanis(C2) = Uanis(C1)
3.a Secondary CH2 refined with riding coordinates:
 C14(H14A,H14B), C15(H15A,H15B), C16(H16A,H16B)
3.b Aromatic/amide H refined with riding coordinates:
 C4(H4), C2(H2), C8(H8), C10(H10), C5(H5)
3.c Idealised Me refined as rotating group:
 C20(H20A,H20B,H20C), C18(H18A,H18B,H18C)
;
_olex2_submission_special_instructions 'No special instructions were received'

loop_
_space_group_symop_operation_xyz
'x, y, z'
'-x, y+1/2, -z+1/2'
'-x, -y, -z'
'x, -y-1/2, z-1/2'

loop_
_atom_site_label
_atom_site_type_symbol
_atom_site_fract_x
_atom_site_fract_y
_atom_site_fract_z
_atom_site_U_iso_or_equiv
_atom_site_adp_type
_atom_site_occupancy
_atom_site_site_symmetry_order
_atom_site_calc_flag
_atom_site_refinement_flags_posn
Cl1 Cl 0.98208(13) 0.31973(10) 0.58321(11) 0.0876(5) Uani 1 1 d .
O1 O 0.7241(3) 0.7991(2) 0.4557(3) 0.0794(10) Uani 1 1 d .
C4 C 0.9358(4) 0.3566(3) 0.7989(4) 0.0629(11) Uani 1 1 d .
H4 H 0.967225 0.297350 0.823788 0.075 Uiso 1 1 calc R
C3 C 0.9276(3) 0.3896(3) 0.6820(4) 0.0538(9) Uani 1 1 d .
C2 C 0.8792(3) 0.4781(3) 0.6442(4) 0.0554(7) Uani 1 1 d .
H2 H 0.872231 0.498977 0.563649 0.067 Uiso 1 1 calc R
C1 C 0.8413(3) 0.5352(3) 0.7277(4) 0.0554(7) Uani 1 1 d .
C7 C 0.7944(3) 0.6331(3) 0.6970(4) 0.0572(10) Uani 1 1 d .
H7 H 0.775(4) 0.672(3) 0.768(4) 0.069 Uiso 1 1 d R
C8 C 0.7778(4) 0.6740(3) 0.5910(4) 0.0615(10) Uani 1 1 d .
H8 H 0.794208 0.639120 0.527314 0.074 Uiso 1 1 calc R
C9 C 0.7346(3) 0.7720(3) 0.5607(4) 0.0541(9) Uani 1 1 d .
C10 C 0.7063(3) 0.8332(2) 0.6567(3) 0.0509(9) Uani 1 1 d .
H10 H 0.713915 0.809718 0.736259 0.061 Uiso 1 1 calc R
C11 C 0.6699(3) 0.9213(3) 0.6295(3) 0.0477(9) Uani 1 1 d .
H11 H 0.666(3) 0.942(3) 0.544(4) 0.057 Uiso 1 1 d R
C12 C 0.6393(3) 0.9936(2) 0.7101(3) 0.0442(8) Uani 1 1 d .
C13 C 0.6966(3) 1.0896(2) 0.7009(4) 0.0526(9) Uani 1 1 d .
C14 C 0.6769(4) 1.1555(3) 0.8059(5) 0.0766(13) Uani 1 1 d .
H14A H 0.737845 1.140352 0.883526 0.092 Uiso 1 1 calc R
H14B H 0.690939 1.219741 0.784949 0.092 Uiso 1 1 calc R
C15 C 0.5576(5) 1.1499(3) 0.8260(5) 0.0830(14) Uani 1 1 d .
H15A H 0.495781 1.167629 0.750120 0.100 Uiso 1 1 calc R
H15B H 0.553114 1.193326 0.891288 0.100 Uiso 1 1 calc R
C6 C 0.8504(4) 0.5022(3) 0.8438(5) 0.0736(12) Uani 1 1 d .
H6 H 0.813(4) 0.546(3) 0.898(4) 0.088 Uiso 1 1 d R
C5 C 0.8962(5) 0.4136(3) 0.8788(4) 0.0797(14) Uani 1 1 d .
H5 H 0.900343 0.391927 0.958344 0.096 Uiso 1 1 calc R
C16 C 0.5331(4) 1.0533(3) 0.8621(4) 0.0681(11) Uani 1 1 d .
H16A H 0.447028 1.047977 0.856792 0.082 Uiso 1 1 calc R
H16B H 0.579136 1.042912 0.948423 0.082 Uiso 1 1 calc R
C17 C 0.5656(3) 0.9778(2) 0.7825(3) 0.0520(9) Uani 1 1 d .
C20 C 0.5040(4) 0.8860(3) 0.7912(4) 0.0686(12) Uani 1 1 d .
H20A H 0.510399 0.845518 0.724696 0.103 Uiso 1 1 calc GR
H20B H 0.419364 0.896885 0.784507 0.103 Uiso 1 1 calc GR
H20C H 0.542705 0.856895 0.869954 0.103 Uiso 1 1 calc GR
C18 C 0.6399(5) 1.1326(3) 0.5723(5) 0.0908(16) Uani 1 1 d .
H18A H 0.656477 1.093033 0.509497 0.136 Uiso 1 1 calc GR
H18B H 0.674282 1.193532 0.568696 0.136 Uiso 1 1 calc GR
H18C H 0.553145 1.138089 0.557825 0.136 Uiso 1 1 calc GR
C19 C 0.8333(4) 1.0790(4) 0.7224(5) 0.0679(12) Uani 1 1 d .
H19A H 0.873(5) 1.050(4) 0.803(5) 0.102 Uiso 1 1 d R
H19B H 0.874(5) 1.140(4) 0.719(5) 0.102 Uiso 1 1 d R
H19C H 0.852(5) 1.034(4) 0.664(5) 0.102 Uiso 1 1 d R

loop_
_atom_site_aniso_label
_atom_site_aniso_U_11
_atom_site_aniso_U_22
_atom_site_aniso_U_33
_atom_site_aniso_U_23
_atom_site_aniso_U_13
_atom_site_aniso_U_12
Cl1 0.0992(10) 0.0917(9) 0.0703(8) -0.0119(6) 0.0216(7) 0.0171(7)
O1 0.126(3) 0.0628(19) 0.0596(18) 0.0012(14) 0.0429(18) 0.0079(18)
C4 0.069(3) 0.052(2) 0.064(3) 0.0060(19) 0.013(2) 0.008(2)
C3 0.0416(19) 0.055(2) 0.059(2) -0.0040(18) 0.0063(17) -0.0015(16)
C2 0.0428(14) 0.0545(16) 0.0618(17) 0.0072(12) 0.0033(12) -0.0056(12)
C1 0.0428(14) 0.0545(16) 0.0618(17) 0.0072(12) 0.0033(12) -0.0056(12)
C7 0.050(2) 0.065(2) 0.056(2) -0.006(2) 0.0127(18) -0.0024(19)
C8 0.062(2) 0.063(3) 0.064(3) -0.003(2) 0.025(2) -0.002(2)
C9 0.050(2) 0.044(2) 0.069(3) 0.0001(18) 0.0187(19) 0.0002(16)
C10 0.055(2) 0.049(2) 0.0468(19) 0.0054(16) 0.0107(17) 0.0035(17)
C11 0.049(2) 0.047(2) 0.0463(19) 0.0021(16) 0.0116(16) -0.0058(16)
C12 0.0383(18) 0.0414(18) 0.0474(19) 0.0011(15) 0.0033(15) 0.0008(14)
C13 0.043(2) 0.045(2) 0.064(2) 0.0006(17) 0.0066(17) -0.0010(16)
C14 0.063(3) 0.052(2) 0.111(4) -0.019(2) 0.018(3) -0.006(2)
C15 0.105(4) 0.063(3) 0.089(3) -0.011(2) 0.040(3) 0.002(3)
C6 0.085(3) 0.061(3) 0.078(3) 0.006(2) 0.029(3) 0.014(2)
C5 0.104(4) 0.068(3) 0.072(3) 0.017(2) 0.033(3) 0.017(3)
C16 0.073(3) 0.062(3) 0.075(3) -0.005(2) 0.029(2) 0.005(2)
C17 0.052(2) 0.048(2) 0.055(2) 0.0029(16) 0.0119(18) 0.0041(17)
C20 0.076(3) 0.057(2) 0.081(3) 0.001(2) 0.036(2) -0.009(2)
C18 0.095(4) 0.068(3) 0.091(3) 0.034(3) -0.003(3) -0.007(3)
C19 0.045(2) 0.068(3) 0.089(3) -0.005(2) 0.016(2) -0.006(2)

loop_
_atom_type_symbol
_atom_type_description
_atom_type_scat_dispersion_real
_atom_type_scat_dispersion_imag
_atom_type_scat_source
C C 0.0033 0.0016 'International Tables Vol C Tables 4.2.6.8 and 6.1.1.4'
H H 0.0000 0.0000 'International Tables Vol C Tables 4.2.6.8 and 6.1.1.4'
Cl Cl 0.1484 0.1585 'International Tables Vol C Tables 4.2.6.8 and 6.1.1.4'
O O 0.0106 0.0060 'International Tables Vol C Tables 4.2.6.8 and 6.1.1.4'

loop_
_geom_angle_atom_site_label_1
_geom_angle_atom_site_label_2
_geom_angle_atom_site_label_3
_geom_angle
C3 C4 H4 120.9
C3 C4 C5 118.1(4)
C5 C4 H4 120.9
C4 C3 Cl1 118.2(3)
C4 C3 C2 121.0(4)
C2 C3 Cl1 120.8(3)
C3 C2 H2 120.1
C3 C2 C1 119.8(4)
C1 C2 H2 120.1
C2 C1 C7 123.2(4)
C6 C1 C2 118.9(4)
C6 C1 C7 117.9(4)
C1 C7 H7 118(2)
C8 C7 C1 125.7(4)
C8 C7 H7 117(2)
C7 C8 H8 117.0
C7 C8 C9 126.1(4)
C9 C8 H8 117.0
O1 C9 C8 117.2(4)
O1 C9 C10 122.0(3)
C10 C9 C8 120.8(4)
C9 C10 H10 119.8
C11 C10 C9 120.4(3)
C11 C10 H10 119.8
C10 C11 H11 116(2)
C10 C11 C12 129.2(3)
C12 C11 H11 115(2)
C11 C12 C13 113.8(3)
C17 C12 C11 123.3(3)
C17 C12 C13 122.8(3)
C12 C13 C14 109.3(3)
C18 C13 C12 110.2(3)
C18 C13 C14 110.6(4)
C19 C13 C12 109.8(3)
C19 C13 C14 107.5(3)
C19 C13 C18 109.3(4)
C13 C14 H14A 108.5
C13 C14 H14B 108.5
H14A C14 H14B 107.5
C15 C14 C13 115.1(4)
C15 C14 H14A 108.5
C15 C14 H14B 108.5
C14 C15 H15A 109.5
C14 C15 H15B 109.5
C14 C15 C16 110.7(4)
H15A C15 H15B 108.1
C16 C15 H15A 109.5
C16 C15 H15B 109.5
C1 C6 H6 114(3)
C1 C6 C5 120.6(5)
C5 C6 H6 125(3)
C4 C5 C6 121.7(4)
C4 C5 H5 119.2
C6 C5 H5 119.2
C15 C16 H16A 108.8
C15 C16 H16B 108.8
C15 C16 C17 113.9(4)
H16A C16 H16B 107.7
C17 C16 H16A 108.8
C17 C16 H16B 108.8
C12 C17 C16 122.5(3)
C12 C17 C20 124.8(3)
C20 C17 C16 112.7(3)
C17 C20 H20A 109.5
C17 C20 H20B 109.5
C17 C20 H20C 109.5
H20A C20 H20B 109.5
H20A C20 H20C 109.5
H20B C20 H20C 109.5
C13 C18 H18A 109.5
C13 C18 H18B 109.5
C13 C18 H18C 109.5
H18A C18 H18B 109.5
H18A C18 H18C 109.5
H18B C18 H18C 109.5
C13 C19 H19A 112(3)
C13 C19 H19B 112(3)
C13 C19 H19C 112(3)
H19A C19 H19B 107(4)
H19A C19 H19C 102(4)
H19B C19 H19C 111(4)

loop_
_geom_bond_atom_site_label_1
_geom_bond_atom_site_label_2
_geom_bond_distance
Cl1 C3 1.729(4)
O1 C9 1.209(5)
C4 H4 0.9300
C4 C3 1.366(5)
C4 C5 1.374(6)
C3 C2 1.394(5)
C2 H2 0.9300
C2 C1 1.397(6)
C1 C7 1.500(6)
C1 C6 1.356(6)
C7 H7 1.05(4)
C7 C8 1.285(5)
C8 H8 0.9300
C8 C9 1.489(5)
C9 C10 1.489(5)
C10 H10 0.9300
C10 C11 1.332(5)
C11 H11 0.98(4)
C11 C12 1.474(5)
C12 C13 1.534(5)
C12 C17 1.341(5)
C13 C14 1.568(6)
C13 C18 1.527(6)
C13 C19 1.518(5)
C14 H14A 0.9700
C14 H14B 0.9700
C14 C15 1.445(7)
C15 H15A 0.9700
C15 H15B 0.9700
C15 C16 1.484(6)
C6 H6 1.04(5)
C6 C5 1.381(6)
C5 H5 0.9300
C16 H16A 0.9700
C16 H16B 0.9700
C16 C17 1.510(5)
C17 C20 1.503(5)
C20 H20A 0.9600
C20 H20B 0.9600
C20 H20C 0.9600
C18 H18A 0.9600
C18 H18B 0.9600
C18 H18C 0.9600
C19 H19A 0.98(5)
C19 H19B 0.99(6)
C19 H19C 0.98(5)

loop_
_geom_torsion_atom_site_label_1
_geom_torsion_atom_site_label_2
_geom_torsion_atom_site_label_3
_geom_torsion_atom_site_label_4
_geom_torsion
Cl1 C3 C2 C1 -176.8(3)
O1 C9 C10 C11 -1.2(6)
C4 C3 C2 C1 1.7(5)
C3 C4 C5 C6 -0.7(7)
C3 C2 C1 C7 176.7(3)
C3 C2 C1 C6 -1.2(6)
C2 C1 C7 C8 3.7(6)
C2 C1 C6 C5 -0.1(7)
C1 C7 C8 C9 -178.2(4)
C1 C6 C5 C4 1.1(8)
C7 C1 C6 C5 -178.2(4)
C7 C8 C9 O1 180.0(4)
C7 C8 C9 C10 0.1(6)
C8 C9 C10 C11 178.7(3)
C9 C10 C11 C12 -179.0(3)
C10 C11 C12 C13 134.0(4)
C10 C11 C12 C17 -47.7(6)
C11 C12 C13 C14 -170.4(3)
C11 C12 C13 C18 67.9(4)
C11 C12 C13 C19 -52.7(4)
C11 C12 C17 C16 -178.6(3)
C11 C12 C17 C20 -0.5(6)
C12 C13 C14 C15 -41.6(5)
C13 C12 C17 C16 -0.3(5)
C13 C12 C17 C20 177.8(3)
C13 C14 C15 C16 60.0(6)
C14 C15 C16 C17 -45.9(6)
C15 C16 C17 C12 17.3(6)
C15 C16 C17 C20 -161.1(4)
C6 C1 C7 C8 -178.4(4)
C5 C4 C3 Cl1 177.8(3)
C5 C4 C3 C2 -0.7(6)
C17 C12 C13 C14 11.2(5)
C17 C12 C13 C18 -110.5(4)
C17 C12 C13 C19 128.9(4)
C18 C13 C14 C15 80.0(5)
C19 C13 C14 C15 -160.8(4)
